data_4517725
loop_
_publ_author_name
'Zheng, Aibin'
'Ren, Ming'
'Zhang, Yuyan'
'Cai, Yaohang'
'Zhang, Jing'
'Yuan, Yi'
'Lei, Ming'
'Wang, Peng'

_publ_section_title
;
 A Thioxanthenothioxanthene-based Hole Transporter with 2D Molecular
 Stacking for Efficient and Thermostable Perovskite Solar Cells
;
_journal_name_full 'ACS Materials Letters'
_journal_page_first 691
_journal_page_last 698
_journal_paper_doi 10.1021/acsmaterialslett.0c00134
_journal_year 2020
_chemical_formula_moiety '2(C10 H5 S)'
_chemical_formula_sum 'C20 H10 S2'
_chemical_formula_weight 314.40
_space_group_crystal_system monoclinic
_space_group_IT_number 14
_space_group_name_Hall '-P 2ybc'
_space_group_name_H-M_alt 'P 1 21/c 1'
_atom_sites_solution_hydrogens geom
_atom_sites_solution_primary dual
_audit_creation_date 2018-07-26
_audit_creation_method
;
Olex2 1.2
(compiled 2018.05.29 svn.r3508 for OlexSys, GUI svn.r5506)
;
_cell_angle_alpha 90
_cell_angle_beta 112.487(11)
_cell_angle_gamma 90
_cell_formula_units_Z 4
_cell_length_a 17.9720(18)
_cell_length_b 4.5201(5)
_cell_length_c 18.2512(15)
_cell_measurement_reflns_used 1214
_cell_measurement_temperature 296(2)
_cell_measurement_theta_max 29.0944
_cell_measurement_theta_min 2.0196
_cell_volume 1369.9(3)
_computing_cell_refinement
;
CrysAlisPro, Agilent Technologies,
Version 1.171.35.11 (release 16-05-2011 CrysAlis171 .NET)
(compiled May 16 2011,17:55:39)
;
_computing_data_collection
;
CrysAlisPro, Agilent Technologies,
Version 1.171.35.11 (release 16-05-2011 CrysAlis171 .NET)
(compiled May 16 2011,17:55:39)
;
_computing_data_reduction
;
CrysAlisPro, Agilent Technologies,
Version 1.171.35.11 (release 16-05-2011 CrysAlis171 .NET)
(compiled May 16 2011,17:55:39)
;
_computing_molecular_graphics 'Olex2 (Dolomanov et al., 2009)'
_computing_publication_material 'Olex2 (Dolomanov et al., 2009)'
_computing_structure_refinement 'ShelXL (Sheldrick, 2015)'
_computing_structure_solution 'ShelXT (Sheldrick, 2015)'
_diffrn_ambient_temperature 296.15
_diffrn_detector_area_resol_mean 10.3592
_diffrn_measured_fraction_theta_full 0.998
_diffrn_measured_fraction_theta_max 0.998
_diffrn_measurement_details
;
#__ type_ start__ end____ width___ exp.time_
  1 omega  -48.00   43.00   1.0000  100.0000
omega____ theta____ kappa____ phi______ frames
    -       11.7808  -77.0000    0.0000 91

#__ type_ start__ end____ width___ exp.time_
  2 omega  -15.00   68.00   1.0000  100.0000
omega____ theta____ kappa____ phi______ frames
    -       11.7808   38.0000  150.0000 83
;
_diffrn_measurement_device_type 'Xcalibur, Atlas, Gemini ultra'
_diffrn_measurement_method '\w scans'
_diffrn_orient_matrix_UB_11 0.0206267000
_diffrn_orient_matrix_UB_12 0.1370690000
_diffrn_orient_matrix_UB_13 0.0056126000
_diffrn_orient_matrix_UB_21 -0.0281186000
_diffrn_orient_matrix_UB_22 0.0634257000
_diffrn_orient_matrix_UB_23 0.0140753000
_diffrn_orient_matrix_UB_31 0.0246729000
_diffrn_orient_matrix_UB_32 -0.0424076000
_diffrn_orient_matrix_UB_33 0.0392586000
_diffrn_radiation_monochromator graphite
_diffrn_radiation_type MoK\a
_diffrn_radiation_wavelength 0.71073
_diffrn_reflns_av_R_equivalents 0.0575
_diffrn_reflns_av_unetI/netI 0.0800
_diffrn_reflns_Laue_measured_fraction_full 0.998
_diffrn_reflns_Laue_measured_fraction_max 0.998
_diffrn_reflns_limit_h_max 21
_diffrn_reflns_limit_h_min -17
_diffrn_reflns_limit_k_max 5
_diffrn_reflns_limit_k_min -5
_diffrn_reflns_limit_l_max 18
_diffrn_reflns_limit_l_min -21
_diffrn_reflns_number 5165
_diffrn_reflns_point_group_measured_fraction_full 0.998
_diffrn_reflns_point_group_measured_fraction_max 0.998
_diffrn_reflns_theta_full 25.242
_diffrn_reflns_theta_max 25.350
_diffrn_reflns_theta_min 2.252
_diffrn_source 'Enhance (Mo) X-ray Source'
_exptl_absorpt_coefficient_mu 0.380
_exptl_absorpt_correction_T_max 1.00000
_exptl_absorpt_correction_T_min 0.73521
_exptl_absorpt_correction_type multi-scan
_exptl_absorpt_process_details
;
CrysAlisPro, Agilent Technologies,
Version 1.171.35.11 (release 16-05-2011 CrysAlis171 .NET)
(compiled May 16 2011,17:55:39)
Empirical absorption correction using spherical harmonics,
 implemented in SCALE3 ABSPACK scaling algorithm.
;
_exptl_crystal_colour orange
_exptl_crystal_colour_primary orange
_exptl_crystal_density_diffrn 1.524
_exptl_crystal_description plate
_exptl_crystal_F_000 648
_exptl_crystal_size_max 0.36
_exptl_crystal_size_mid 0.28
_exptl_crystal_size_min 0.09
_refine_diff_density_max 0.391
_refine_diff_density_min -0.373
_refine_diff_density_rms 0.073
_refine_ls_extinction_method none
_refine_ls_goodness_of_fit_ref 1.055
_refine_ls_hydrogen_treatment constr
_refine_ls_matrix_type full
_refine_ls_number_parameters 199
_refine_ls_number_reflns 2515
_refine_ls_number_restraints 0
_refine_ls_restrained_S_all 1.055
_refine_ls_R_factor_all 0.1154
_refine_ls_R_factor_gt 0.0712
_refine_ls_shift/su_max 0.000
_refine_ls_shift/su_mean 0.000
_refine_ls_structure_factor_coef Fsqd
_refine_ls_weighting_details 'w=1/[\s^2^(Fo^2^)+(0.0787P)^2^+1.6368P] where P=(Fo^2^+2Fc^2^)/3'
_refine_ls_weighting_scheme calc
_refine_ls_wR_factor_gt 0.1779
_refine_ls_wR_factor_ref 0.2065
_reflns_Friedel_coverage 0.000
_reflns_number_gt 1595
_reflns_number_total 2515
_reflns_threshold_expression 'I > 2\s(I)'
_cod_data_source_file tz0c00134_si_002.cif
_cod_data_source_block 180725_txtx
_cod_depositor_comments 'Adding full bibliography for 4517724--4517725.cif.'
_cod_database_code 4517725
_shelx_shelxl_version_number 2016/6
_chemical_oxdiff_formula 'c h n o'
_shelx_space_group_comment
;
The symmetry employed for this shelxl refinement is uniquely defined
by the following loop, which should always be used as a source of
symmetry information in preference to the above space-group names.
They are only intended as comments.
;
_shelx_estimated_absorpt_t_max 0.967
_shelx_estimated_absorpt_t_min 0.875
_reflns_odcompleteness_completeness 99.75
_reflns_odcompleteness_iscentric 1
_reflns_odcompleteness_theta 26.32
_olex2_refinement_description
;
1. Fixed Uiso
 At 1.2 times of:
  All C(H) groups
2.a Aromatic/amide H refined with riding coordinates:
 C2(H2), C3(H3), C7(H7), C8(H8), C9(H9), C12(H12), C13(H13), C17(H17),
 C18(H18), C19(H19)
;
_olex2_submission_special_instructions 'No special instructions were received'

loop_
_space_group_symop_operation_xyz
'x, y, z'
'-x, y+1/2, -z+1/2'
'-x, -y, -z'
'x, -y-1/2, z-1/2'

loop_
_atom_site_label
_atom_site_type_symbol
_atom_site_fract_x
_atom_site_fract_y
_atom_site_fract_z
_atom_site_U_iso_or_equiv
_atom_site_adp_type
_atom_site_occupancy
_atom_site_site_symmetry_order
_atom_site_calc_flag
_atom_site_refinement_flags_posn
_atom_site_refinement_flags_adp
_atom_site_refinement_flags_occupancy
_atom_site_disorder_assembly
_atom_site_disorder_group
S1 S 0.10019(8) 1.2883(3) 0.42916(8) 0.0615(5) Uani 1 1 d . . . . .
C1 C 0.1065(3) 1.0563(10) 0.5069(3) 0.0434(11) Uani 1 1 d . . . . .
C2 C 0.1857(3) 0.9720(12) 0.5528(3) 0.0548(13) Uani 1 1 d . . . . .
H2 H 0.227750 1.051885 0.541373 0.066 Uiso 1 1 calc R . . . .
C3 C 0.2022(3) 0.7819(12) 0.6118(3) 0.0546(13) Uani 1 1 d . . . . .
H3 H 0.255350 0.725622 0.639582 0.065 Uiso 1 1 calc R . . . .
C4 C 0.1416(3) 0.6620(11) 0.6339(3) 0.0464(12) Uani 1 1 d . . . . .
C5 C 0.0600(3) 0.7473(10) 0.5898(2) 0.0432(11) Uani 1 1 d . . . . .
C6 C 0.0419(3) 0.9559(10) 0.5238(2) 0.0421(11) Uani 1 1 d . . . . .
C7 C 0.1592(3) 0.4612(12) 0.6978(3) 0.0586(14) Uani 1 1 d . . . . .
H7 H 0.212483 0.408591 0.726598 0.070 Uiso 1 1 calc R . . . .
C8 C 0.1008(3) 0.3441(12) 0.7182(3) 0.0601(14) Uani 1 1 d . . . . .
H8 H 0.113848 0.209391 0.759758 0.072 Uiso 1 1 calc R . . . .
C9 C 0.0221(3) 0.4247(11) 0.6774(3) 0.0580(14) Uani 1 1 d . . . . .
H9 H -0.017890 0.343722 0.691843 0.070 Uiso 1 1 calc R . . . .
C10 C 0.0009(3) 0.6243(10) 0.6150(3) 0.0483(12) Uani 1 1 d . . . . .
S2 S 0.58290(8) -0.2444(3) 0.40525(7) 0.0588(5) Uani 1 1 d . . . . .
C11 C 0.5004(3) -0.0266(10) 0.3966(2) 0.0418(11) Uani 1 1 d . . . . .
C12 C 0.4582(3) 0.0733(11) 0.3186(3) 0.0505(13) Uani 1 1 d . . . . .
H12 H 0.474715 0.012377 0.278535 0.061 Uiso 1 1 calc R . . . .
C13 C 0.3944(3) 0.2555(12) 0.3009(3) 0.0523(13) Uani 1 1 d . . . . .
H13 H 0.367256 0.316770 0.248757 0.063 Uiso 1 1 calc R . . . .
C14 C 0.3684(3) 0.3543(11) 0.3602(2) 0.0439(11) Uani 1 1 d . . . . .
C15 C 0.4096(2) 0.2504(10) 0.4395(2) 0.0381(10) Uani 1 1 d . . . . .
C16 C 0.4774(2) 0.0536(10) 0.4586(2) 0.0366(10) Uani 1 1 d . . . . .
C17 C 0.3030(3) 0.5475(11) 0.3418(3) 0.0534(13) Uani 1 1 d . . . . .
H17 H 0.277652 0.612909 0.289810 0.064 Uiso 1 1 calc R . . . .
C18 C 0.2754(3) 0.6425(12) 0.3970(3) 0.0628(15) Uani 1 1 d . . . . .
H18 H 0.231462 0.769596 0.383406 0.075 Uiso 1 1 calc R . . . .
C19 C 0.3146(3) 0.5449(12) 0.4751(3) 0.0582(14) Uani 1 1 d . . . . .
H19 H 0.296792 0.611206 0.513892 0.070 Uiso 1 1 calc R . . . .
C20 C 0.3782(3) 0.3548(10) 0.4959(3) 0.0425(11) Uani 1 1 d . . . . .

loop_
_atom_site_aniso_label
_atom_site_aniso_U_11
_atom_site_aniso_U_22
_atom_site_aniso_U_33
_atom_site_aniso_U_23
_atom_site_aniso_U_13
_atom_site_aniso_U_12
S1 0.0600(8) 0.0741(10) 0.0586(8) 0.0093(7) 0.0318(7) -0.0004(7)
C1 0.050(3) 0.045(3) 0.041(2) -0.006(2) 0.024(2) 0.001(2)
C2 0.049(3) 0.064(3) 0.053(3) -0.012(3) 0.021(2) 0.004(3)
C3 0.057(3) 0.058(3) 0.053(3) -0.015(3) 0.026(3) -0.001(3)
C4 0.053(3) 0.047(3) 0.035(2) -0.008(2) 0.011(2) 0.003(2)
C5 0.064(3) 0.037(2) 0.031(2) -0.008(2) 0.021(2) 0.002(2)
C6 0.051(2) 0.042(3) 0.037(2) -0.011(2) 0.021(2) 0.000(2)
C7 0.067(3) 0.055(3) 0.043(3) -0.005(3) 0.009(3) 0.013(3)
C8 0.083(4) 0.056(3) 0.044(3) 0.006(3) 0.027(3) 0.009(3)
C9 0.078(4) 0.054(3) 0.052(3) -0.005(3) 0.036(3) -0.003(3)
C10 0.066(3) 0.042(3) 0.039(3) -0.008(2) 0.022(2) 0.003(2)
S2 0.0667(9) 0.0815(10) 0.0377(7) -0.0013(6) 0.0305(6) 0.0138(7)
C11 0.049(3) 0.052(3) 0.028(2) -0.003(2) 0.0187(19) -0.006(2)
C12 0.065(3) 0.063(3) 0.029(2) 0.000(2) 0.024(2) -0.005(3)
C13 0.062(3) 0.057(3) 0.037(3) 0.007(2) 0.017(2) -0.007(3)
C14 0.046(3) 0.049(3) 0.036(2) 0.004(2) 0.016(2) -0.007(2)
C15 0.039(2) 0.039(2) 0.036(2) -0.003(2) 0.015(2) -0.011(2)
C16 0.043(2) 0.043(2) 0.028(2) -0.0066(19) 0.0187(18) -0.009(2)
C17 0.058(3) 0.053(3) 0.044(3) 0.007(2) 0.014(2) 0.002(3)
C18 0.059(3) 0.057(3) 0.068(4) 0.008(3) 0.019(3) 0.008(3)
C19 0.067(3) 0.061(3) 0.057(3) -0.008(3) 0.035(3) 0.000(3)
C20 0.044(2) 0.045(3) 0.042(2) -0.007(2) 0.020(2) -0.002(2)

loop_
_atom_type_symbol
_atom_type_description
_atom_type_scat_dispersion_real
_atom_type_scat_dispersion_imag
_atom_type_scat_source
C C 0.0033 0.0016 'International Tables Vol C Tables 4.2.6.8 and 6.1.1.4'
H H 0.0000 0.0000 'International Tables Vol C Tables 4.2.6.8 and 6.1.1.4'
S S 0.1246 0.1234 'International Tables Vol C Tables 4.2.6.8 and 6.1.1.4'

loop_
_geom_angle_atom_site_label_1
_geom_angle_atom_site_label_2
_geom_angle_atom_site_label_3
_geom_angle
_geom_angle_site_symmetry_1
_geom_angle_site_symmetry_3
_geom_angle_publ_flag
C10 S1 C1 104.4(2) 3_576 . ?
C2 C1 S1 112.8(4) . . ?
C6 C1 S1 125.6(4) . . ?
C6 C1 C2 121.7(5) . . ?
C1 C2 H2 119.2 . . ?
C3 C2 C1 121.6(5) . . ?
C3 C2 H2 119.2 . . ?
C2 C3 H3 119.0 . . ?
C2 C3 C4 121.9(5) . . ?
C4 C3 H3 119.0 . . ?
C3 C4 C5 118.3(4) . . ?
C3 C4 C7 122.0(5) . . ?
C7 C4 C5 119.6(5) . . ?
C4 C5 C6 119.6(4) . . ?
C10 C5 C4 116.4(4) . . ?
C10 C5 C6 124.0(4) . . ?
C1 C6 C5 116.8(4) . . ?
C1 C6 C6 122.3(5) . 3_576 ?
C5 C6 C6 120.9(5) . 3_576 ?
C4 C7 H7 119.1 . . ?
C8 C7 C4 121.8(5) . . ?
C8 C7 H7 119.1 . . ?
C7 C8 H8 120.1 . . ?
C7 C8 C9 119.7(5) . . ?
C9 C8 H8 120.1 . . ?
C8 C9 H9 119.3 . . ?
C8 C9 C10 121.4(5) . . ?
C10 C9 H9 119.3 . . ?
C5 C10 S1 122.8(4) . 3_576 ?
C9 C10 S1 116.2(4) . 3_576 ?
C9 C10 C5 121.0(5) . . ?
C11 S2 C20 104.3(2) . 3_656 ?
C12 C11 S2 112.6(3) . . ?
C16 C11 S2 125.6(3) . . ?
C16 C11 C12 121.7(4) . . ?
C11 C12 H12 119.4 . . ?
C13 C12 C11 121.3(4) . . ?
C13 C12 H12 119.4 . . ?
C12 C13 H13 119.6 . . ?
C12 C13 C14 120.8(4) . . ?
C14 C13 H13 119.6 . . ?
C13 C14 C15 118.6(4) . . ?
C17 C14 C13 120.7(4) . . ?
C17 C14 C15 120.7(4) . . ?
C14 C15 C16 120.8(4) . . ?
C14 C15 C20 115.2(4) . . ?
C20 C15 C16 124.0(4) . . ?
C11 C16 C15 116.8(4) . . ?
C11 C16 C16 121.3(5) . 3_656 ?
C15 C16 C16 121.9(5) . 3_656 ?
C14 C17 H17 118.9 . . ?
C18 C17 C14 122.3(5) . . ?
C18 C17 H17 118.9 . . ?
C17 C18 H18 120.8 . . ?
C17 C18 C19 118.3(5) . . ?
C19 C18 H18 120.8 . . ?
C18 C19 H19 119.2 . . ?
C20 C19 C18 121.6(5) . . ?
C20 C19 H19 119.2 . . ?
C15 C20 S2 122.6(3) . 3_656 ?
C19 C20 S2 115.5(4) . 3_656 ?
C19 C20 C15 121.9(4) . . ?

loop_
_geom_bond_atom_site_label_1
_geom_bond_atom_site_label_2
_geom_bond_distance
_geom_bond_site_symmetry_2
_geom_bond_publ_flag
S1 C1 1.733(5) . ?
S1 C10 1.729(5) 3_576 ?
C1 C2 1.401(6) . ?
C1 C6 1.386(6) . ?
C2 H2 0.9300 . ?
C2 C3 1.320(7) . ?
C3 H3 0.9300 . ?
C3 C4 1.406(7) . ?
C4 C5 1.429(6) . ?
C4 C7 1.416(7) . ?
C5 C6 1.465(6) . ?
C5 C10 1.422(6) . ?
C6 C6 1.476(9) 3_576 ?
C7 H7 0.9300 . ?
C7 C8 1.348(7) . ?
C8 H8 0.9300 . ?
C8 C9 1.372(7) . ?
C9 H9 0.9300 . ?
C9 C10 1.387(7) . ?
S2 C11 1.736(5) . ?
S2 C20 1.741(5) 3_656 ?
C11 C12 1.407(6) . ?
C11 C16 1.394(6) . ?
C12 H12 0.9300 . ?
C12 C13 1.347(7) . ?
C13 H13 0.9300 . ?
C13 C14 1.406(6) . ?
C14 C15 1.429(6) . ?
C14 C17 1.398(6) . ?
C15 C16 1.439(6) . ?
C15 C20 1.430(6) . ?
C16 C16 1.495(8) 3_656 ?
C17 H17 0.9300 . ?
C17 C18 1.353(7) . ?
C18 H18 0.9300 . ?
C18 C19 1.398(7) . ?
C19 H19 0.9300 . ?
C19 C20 1.363(7) . ?
